data_7134343
loop_
_publ_author_name
'Wang, Xiaokang'
'Liu, Hongyan'
'Sun, Meng'
'Gao, Fei'
'Feng, Xueying'
'Xu, Mingming'
'Wang, Yutong'
'Fan, Weidong'
'Sun, Daofeng'

_publ_section_title
;
 Solvent-etching-induced in situ crystal structure transformation in
 hydrogen-bonded organic frameworks
;
_journal_issue 33
_journal_name_full 'Chemical Communications'
_journal_page_first 6166
_journal_page_last 6169
_journal_paper_doi 10.1039/D5CC00829H
_journal_volume 61
_journal_year 2025
_chemical_formula_moiety 'C37 H25 Co O8, 2(C3 H7 N O)'
_chemical_formula_sum 'C43 H39 Co N2 O10'
_chemical_formula_weight 802.69
_space_group_crystal_system monoclinic
_space_group_IT_number 14
_space_group_name_Hall '-P 2ybc'
_space_group_name_H-M_alt 'P 1 21/c 1'
_atom_sites_solution_hydrogens geom
_atom_sites_solution_primary iterative
_audit_creation_date 2025-03-04
_audit_creation_method
;
Olex2 1.5
(compiled 2024.02.16 svn.r378c4104 for OlexSys, GUI svn.r6928)
;
_audit_update_record
;
2025-03-05 deposited with the CCDC.	2025-03-21 downloaded from the CCDC.
;
_cell_angle_alpha 90
_cell_angle_beta 113.130(3)
_cell_angle_gamma 90
_cell_formula_units_Z 4
_cell_length_a 17.7931(4)
_cell_length_b 14.9960(3)
_cell_length_c 16.0649(3)
_cell_measurement_reflns_used 5583
_cell_measurement_temperature 296.12(10)
_cell_measurement_theta_max 70.2830
_cell_measurement_theta_min 4.1900
_cell_volume 3941.95(17)
_computing_cell_refinement 'CrysAlisPro 1.171.40.53 (Rigaku OD, 2019)'
_computing_data_collection 'CrysAlisPro 1.171.40.53 (Rigaku OD, 2019)'
_computing_data_reduction 'CrysAlisPro 1.171.40.53 (Rigaku OD, 2019)'
_computing_molecular_graphics 'Olex2 1.5 (Dolomanov et al., 2009)'
_computing_publication_material 'Olex2 1.5 (Dolomanov et al., 2009)'
_computing_structure_refinement 'SHELXL 2018/3 (Sheldrick, 2015)'
_computing_structure_solution
;
Superflip  (Palatinus & Chapuis, 2007;Palatinus & van der Lee, 2008;
Palatinus et al., 2012)
;
_diffrn_ambient_environment air
_diffrn_ambient_temperature 296.12(10)
_diffrn_detector 'CCD plate'
_diffrn_detector_area_resol_mean 16.0450
_diffrn_detector_type Eos
_diffrn_measured_fraction_theta_full 0.999
_diffrn_measured_fraction_theta_max 0.977
_diffrn_measurement_details
;
List of Runs (angles in degrees, time in seconds):

  # Type    Start    End  Width  t~exp~   \w     \q     \k     \f   Frames
#--------------------------------------------------------------------------
  1  \w     20.00  60.00   1.00    2.50    --    0.00  57.00-120.00   40
  2  \w    -20.00  14.00   1.00    2.50    --    0.00  57.00-120.00   34
  3  \w    -51.00  -5.00   1.00    2.50    --    0.00 127.00-164.00   46
  4  \w     31.00  56.00   1.00    2.50    --    0.00  57.00-180.00   25
  5  \w      1.00  96.00   1.00    5.00    --   53.63 -99.00-150.00   95
  6  \w     22.00 119.00   1.00    5.00    --   53.63  77.00 -30.00   97
  7  \w      3.00  47.00   1.00    5.00    --   53.63 -57.00-150.00   44
  8  \w     69.00 123.00   1.00    5.00    --   53.63  57.00  30.00   54
  9  \w     35.00 112.00   1.00    5.00    --  107.26-111.00  30.00   77
 10  \w     35.00 112.00   1.00    5.00    --  107.26-111.00-180.00   77
 11  \w     49.00 101.00   1.00    5.00    --  107.26-111.00-120.00   52
 12  \w     73.00 176.00   1.00    5.00    --  107.26  25.00 -60.00  103
 13  \w     71.00  97.00   1.00    5.00    --  107.26-111.00 -60.00   26
 14  \w    104.00 142.00   1.00    5.00    --  107.26 111.00  60.00   38
 15  \w     35.00 117.00   1.00    5.00    --  107.26 -38.00 120.00   82
 16  \w    107.00 135.00   1.00    5.00    --  107.26 111.00 120.00   28
 17  \w     47.00 114.00   1.00    5.00    --  107.26 -50.00 -30.00   67
;
_diffrn_measurement_device 'four-circle diffractometer'
_diffrn_measurement_device_type 'SuperNova, Dual, Cu at home/near, Eos'
_diffrn_measurement_method '\w scans'
_diffrn_orient_matrix_type 'CrysAlisPro convention (1999,Acta A55,543-557)'
_diffrn_orient_matrix_UB_11 0.0872420000
_diffrn_orient_matrix_UB_12 0.0381982000
_diffrn_orient_matrix_UB_13 0.0331799000
_diffrn_orient_matrix_UB_21 -0.0348531000
_diffrn_orient_matrix_UB_22 0.0953497000
_diffrn_orient_matrix_UB_23 -0.0107327000
_diffrn_orient_matrix_UB_31 0.0059837000
_diffrn_orient_matrix_UB_32 -0.0025098000
_diffrn_orient_matrix_UB_33 0.0982775000
_diffrn_radiation_monochromator mirror
_diffrn_radiation_probe x-ray
_diffrn_radiation_type 'Cu K\a'
_diffrn_radiation_wavelength 1.54184
_diffrn_reflns_av_R_equivalents 0.0345
_diffrn_reflns_av_unetI/netI 0.0596
_diffrn_reflns_Laue_measured_fraction_full 0.999
_diffrn_reflns_Laue_measured_fraction_max 0.977
_diffrn_reflns_limit_h_max 21
_diffrn_reflns_limit_h_min -21
_diffrn_reflns_limit_k_max 18
_diffrn_reflns_limit_k_min -16
_diffrn_reflns_limit_l_max 19
_diffrn_reflns_limit_l_min -13
_diffrn_reflns_number 15488
_diffrn_reflns_point_group_measured_fraction_full 0.999
_diffrn_reflns_point_group_measured_fraction_max 0.977
_diffrn_reflns_theta_full 67.684
_diffrn_reflns_theta_max 70.744
_diffrn_reflns_theta_min 3.999
_diffrn_source 'micro-focus sealed X-ray tube'
_diffrn_source_type 'SuperNova (Cu) X-ray Source'
_exptl_absorpt_coefficient_mu 3.925
_exptl_absorpt_correction_T_max 1.00000
_exptl_absorpt_correction_T_min 0.62262
_exptl_absorpt_correction_type multi-scan
_exptl_absorpt_process_details
;
CrysAlisPro 1.171.40.53 (Rigaku Oxford Diffraction, 2019)
Empirical absorption correction using spherical harmonics,
 implemented in SCALE3 ABSPACK scaling algorithm.
;
_exptl_crystal_colour yellow
_exptl_crystal_colour_primary yellow
_exptl_crystal_density_diffrn 1.353
_exptl_crystal_description block
_exptl_crystal_F_000 1672
_exptl_crystal_size_max 0.1
_exptl_crystal_size_mid 0.1
_exptl_crystal_size_min 0.1
_refine_diff_density_max 1.085
_refine_diff_density_min -0.468
_refine_diff_density_rms 0.063
_refine_ls_extinction_method none
_refine_ls_goodness_of_fit_ref 1.029
_refine_ls_hydrogen_treatment constr
_refine_ls_matrix_type full
_refine_ls_number_parameters 513
_refine_ls_number_reflns 7411
_refine_ls_number_restraints 30
_refine_ls_restrained_S_all 1.064
_refine_ls_R_factor_all 0.0889
_refine_ls_R_factor_gt 0.0662
_refine_ls_shift/su_max 0.001
_refine_ls_shift/su_mean 0.000
_refine_ls_structure_factor_coef Fsqd
_refine_ls_weighting_details 'w=1/[\s^2^(Fo^2^)+(0.0904P)^2^+3.1930P] where P=(Fo^2^+2Fc^2^)/3'
_refine_ls_weighting_scheme calc
_refine_ls_wR_factor_gt 0.1754
_refine_ls_wR_factor_ref 0.1995
_reflns_Friedel_coverage 0.000
_reflns_number_gt 5498
_reflns_number_total 7411
_reflns_threshold_expression 'I > 2\s(I)'
_cod_data_source_file d5cc00829h2.cif
_cod_data_source_block UPC-HOF-12
_cod_depositor_comments 'Adding full bibliography for 7134343--7134344.cif.'
_cod_original_cell_volume 3941.94(16)
_cod_database_code 7134343
_shelx_shelxl_version_number 2018/3
_chemical_oxdiff_formula 'C H O Co'
_shelx_space_group_comment
;
The symmetry employed for this shelxl refinement is uniquely defined
by the following loop, which should always be used as a source of
symmetry information in preference to the above space-group names.
They are only intended as comments.
;
_shelx_estimated_absorpt_t_max 0.695
_shelx_estimated_absorpt_t_min 0.695
_reflns_odcompleteness_completeness 99.85
_reflns_odcompleteness_iscentric 1
_reflns_odcompleteness_theta 66.97
_olex2_refinement_description
;
1. Fixed Uiso
 At 1.2 times of:
  All C(H) groups
 At 1.5 times of:
  All C(H,H,H) groups, All O(H) groups
2. Uiso/Uaniso restraints and constraints
Uanis(C33) \\sim Ueq, Uanis(C34) \\sim Ueq, Uanis(C35) \\sim Ueq, Uanis(C36)
\\sim Ueq, Uanis(C37) \\sim Ueq: with sigma of 0.01 and sigma for terminal
atoms of 0.01
3.a Ternary CH refined with riding coordinates:
 C36(H36), C35(H35)
3.b Aromatic/amide H refined with riding coordinates:
 C4(H4A), C19(H19), C22(H22), C23(H23), C3(H3), C11(H11), C15(H15), C31(H31),
 C20(H20), C6(H6), C30(H30), C12(H12), C14(H14), C7(H7), C28(H28), C27(H27),
 C41(H41), C33(H33), C37(H37), C34(H34), C40(H40)
3.c Idealised Me refined as rotating group:
 C42(H42A,H42B,H42C), C43(H43A,H43B,H43C), C38(H38A,H38B,H38C), C39(H39A,H39B,
 H39C)
3.d Idealised tetrahedral OH refined as rotating group:
 O8(H8), O5(H5), O4(H4), O2(H2)
;
_smtbx_masks_void_probe_radius 1.2
_smtbx_masks_void_truncation_radius 1.2
_olex2_submission_special_instructions 'No special instructions were received'
_oxdiff_exptl_absorpt_empirical_details
;
Empirical correction (ABSPACK) includes:
- Absorption correction using spherical harmonics
- Frame scaling
;
_oxdiff_exptl_absorpt_empirical_full_max 2.245
_oxdiff_exptl_absorpt_empirical_full_min 0.773

loop_
_space_group_symop_operation_xyz
'x, y, z'
'-x, y+1/2, -z+1/2'
'-x, -y, -z'
'x, -y-1/2, z-1/2'

loop_
_atom_site_label
_atom_site_type_symbol
_atom_site_fract_x
_atom_site_fract_y
_atom_site_fract_z
_atom_site_U_iso_or_equiv
_atom_site_adp_type
_atom_site_occupancy
_atom_site_site_symmetry_order
_atom_site_calc_flag
_atom_site_refinement_flags_posn
_atom_site_refinement_flags_adp
_atom_site_refinement_flags_occupancy
_atom_site_disorder_assembly
_atom_site_disorder_group
Co1 Co 0.94465(3) 0.74697(4) 0.58575(3) 0.03420(18) Uani 1 1 d . . . . .
O7 O 0.60139(19) 0.9551(2) 0.14205(19) 0.0621(8) Uani 1 1 d . . . . .
O8 O 0.67653(18) 0.8669(2) 0.09304(17) 0.0555(8) Uani 1 1 d . . . . .
H8 H 0.638899 0.875181 0.043866 0.083 Uiso 1 1 calc R U . . .
O5 O 0.67945(19) 0.8959(3) 0.83832(19) 0.0710(10) Uani 1 1 d . . . . .
H5 H 0.643444 0.886589 0.857068 0.106 Uiso 1 1 calc R U . . .
O10 O 1.57313(18) 0.8712(3) 0.91663(18) 0.0669(10) Uani 1 1 d . . . . .
O4 O 1.21085(18) 0.8837(2) 0.32636(18) 0.0575(8) Uani 1 1 d . . . . .
H4 H 1.248663 0.887033 0.309464 0.086 Uiso 1 1 calc R U . . .
O1 O 1.2971(2) 0.9474(3) 1.0222(2) 0.0782(11) Uani 1 1 d . . . . .
O9 O 0.32121(18) 0.8912(2) 0.2530(2) 0.0594(8) Uani 1 1 d . . . . .
O2 O 1.2102(2) 0.8893(3) 1.07563(18) 0.0649(9) Uani 1 1 d . . . . .
H2 H 1.245269 0.904371 1.124562 0.097 Uiso 1 1 calc R U . . .
O3 O 1.31075(19) 0.8535(3) 0.4580(2) 0.0849(13) Uani 1 1 d . . . . .
O6 O 0.5803(2) 0.8647(4) 0.7074(2) 0.0996(16) Uani 1 1 d . . . . .
C4 C 1.1183(2) 0.9283(2) 0.7578(2) 0.0374(8) Uani 1 1 d . . . . .
H4A H 1.124271 0.956866 0.709352 0.045 Uiso 1 1 calc R U . . .
C5 C 1.0517(2) 0.8724(2) 0.7422(2) 0.0334(7) Uani 1 1 d . . . . .
C19 C 0.8448(2) 0.8206(3) 0.3537(2) 0.0377(8) Uani 1 1 d . . . . .
H19 H 0.886082 0.778744 0.364322 0.045 Uiso 1 1 calc R U . . .
C18 C 0.8413(2) 0.8704(2) 0.4257(2) 0.0324(7) Uani 1 1 d . . . . .
C10 C 1.0567(2) 0.8641(2) 0.5247(2) 0.0323(7) Uani 1 1 d . . . . .
C9 C 0.9917(2) 0.8581(2) 0.5591(2) 0.0319(7) Uani 1 1 d . . . . .
N1 N 1.4411(2) 0.8392(3) 0.8920(3) 0.0594(10) Uani 1 1 d . . . . .
C22 C 0.7211(2) 0.9445(2) 0.3207(2) 0.0387(8) Uani 1 1 d . . . . .
H22 H 0.680024 0.986717 0.309870 0.046 Uiso 1 1 calc R U . . .
C23 C 0.7783(2) 0.9320(2) 0.4075(2) 0.0383(8) Uani 1 1 d . . . . .
H23 H 0.774749 0.965309 0.454636 0.046 Uiso 1 1 calc R U . . .
C3 C 1.1755(2) 0.9416(3) 0.8445(2) 0.0397(8) Uani 1 1 d . . . . .
H3 H 1.220141 0.978393 0.853947 0.048 Uiso 1 1 calc R U . . .
C21 C 0.7244(2) 0.8946(2) 0.2495(2) 0.0347(7) Uani 1 1 d . . . . .
C11 C 1.1351(2) 0.8314(2) 0.5739(2) 0.0372(8) Uani 1 1 d . . . . .
H11 H 1.147583 0.807158 0.631138 0.045 Uiso 1 1 calc R U . . .
C15 C 1.0399(2) 0.9036(2) 0.4404(2) 0.0351(7) Uani 1 1 d . . . . .
H15 H 0.988782 0.928527 0.408171 0.042 Uiso 1 1 calc R U . . .
C17 C 0.9020(2) 0.8593(2) 0.5178(2) 0.0326(7) Uani 1 1 d . . . . .
C8 C 0.9894(2) 0.8597(2) 0.6496(2) 0.0317(7) Uani 1 1 d . . . . .
C25 C 0.9001(2) 0.8615(2) 0.6089(2) 0.0313(7) Uani 1 1 d . . . . .
C2 C 1.1671(2) 0.9006(3) 0.9175(2) 0.0378(8) Uani 1 1 d . . . . .
C26 C 0.8351(2) 0.8714(2) 0.6427(2) 0.0352(7) Uani 1 1 d . . . . .
C31 C 0.8527(2) 0.9088(2) 0.7282(2) 0.0362(8) Uani 1 1 d . . . . .
H31 H 0.904909 0.930410 0.761907 0.043 Uiso 1 1 calc R U . . .
C20 C 0.7873(2) 0.8331(3) 0.2669(2) 0.0390(8) Uani 1 1 d . . . . .
H20 H 0.790707 0.800133 0.219490 0.047 Uiso 1 1 calc R U . . .
C6 C 1.0440(2) 0.8306(2) 0.8159(2) 0.0379(8) Uani 1 1 d . . . . .
H6 H 1.000067 0.792641 0.806215 0.046 Uiso 1 1 calc R U . . .
C30 C 0.7926(2) 0.9138(3) 0.7626(2) 0.0407(8) Uani 1 1 d . . . . .
H30 H 0.805087 0.937615 0.819958 0.049 Uiso 1 1 calc R U . . .
C13 C 1.1766(2) 0.8700(2) 0.4526(2) 0.0362(8) Uani 1 1 d . . . . .
C12 C 1.1942(2) 0.8346(3) 0.5385(2) 0.0396(8) Uani 1 1 d . . . . .
H12 H 1.246330 0.813000 0.572248 0.047 Uiso 1 1 calc R U . . .
C24 C 0.6607(2) 0.9089(3) 0.1572(2) 0.0415(8) Uani 1 1 d . . . . .
C14 C 1.0998(2) 0.9054(2) 0.4049(2) 0.0379(8) Uani 1 1 d . . . . .
H14 H 1.087960 0.930804 0.348306 0.045 Uiso 1 1 calc R U . . .
C7 C 1.1006(2) 0.8445(3) 0.9031(2) 0.0405(8) Uani 1 1 d . . . . .
H7 H 1.094414 0.816645 0.951758 0.049 Uiso 1 1 calc R U . . .
C28 C 0.6952(2) 0.8513(3) 0.6254(3) 0.0447(9) Uani 1 1 d . . . . .
H28 H 0.641935 0.834118 0.590098 0.054 Uiso 1 1 calc R U . . .
C27 C 0.7555(2) 0.8444(3) 0.5908(2) 0.0417(8) Uani 1 1 d . . . . .
H27 H 0.742574 0.821671 0.532942 0.050 Uiso 1 1 calc R U . . .
C29 C 0.7142(2) 0.8836(3) 0.7125(2) 0.0431(9) Uani 1 1 d . . . . .
C16 C 1.2403(2) 0.8690(3) 0.4143(3) 0.0458(9) Uani 1 1 d . . . . .
N2 N 0.4585(3) 0.8897(4) 0.3036(3) 0.0860(15) Uani 1 1 d . . . . .
C1 C 1.2322(2) 0.9153(3) 1.0100(2) 0.0460(9) Uani 1 1 d . . . . .
C41 C 1.4998(3) 0.8609(3) 0.8670(3) 0.0584(12) Uani 1 1 d . . . . .
H41 H 1.485400 0.869729 0.805331 0.070 Uiso 1 1 calc R U . . .
C32 C 0.6512(3) 0.8812(3) 0.7519(3) 0.0544(11) Uani 1 1 d . . . . .
C42 C 1.4563(4) 0.8306(6) 0.9861(4) 0.127(3) Uani 1 1 d . . . . .
H42A H 1.457780 0.888667 1.011767 0.191 Uiso 1 1 calc R U . . .
H42B H 1.507843 0.801320 1.016978 0.191 Uiso 1 1 calc R U . . .
H42C H 1.413555 0.795932 0.992519 0.191 Uiso 1 1 calc R U . . .
C33 C 0.9446(5) 0.6392(3) 0.6618(4) 0.0799(16) Uani 1 1 d . U . . .
H33 H 0.948321 0.643156 0.721040 0.096 Uiso 1 1 calc R U . . .
C37 C 0.8768(4) 0.6382(3) 0.5927(4) 0.0765(15) Uani 1 1 d . U . . .
H37 H 0.825317 0.639618 0.594742 0.092 Uiso 1 1 calc R U . . .
C34 C 1.0085(4) 0.6341(4) 0.6401(6) 0.104(2) Uani 1 1 d . U . . .
H34 H 1.063231 0.632361 0.679434 0.125 Uiso 1 1 calc R U . . .
C43 C 1.3572(3) 0.8348(4) 0.8283(4) 0.0836(17) Uani 1 1 d . . . . .
H43A H 1.355281 0.835192 0.767769 0.125 Uiso 1 1 calc R U . . .
H43B H 1.327778 0.885296 0.836737 0.125 Uiso 1 1 calc R U . . .
H43C H 1.332665 0.780896 0.838074 0.125 Uiso 1 1 calc R U . . .
C36 C 0.8911(5) 0.6348(4) 0.5169(4) 0.099(2) Uani 1 1 d . U . . .
H36 H 0.849524 0.632363 0.454926 0.119 Uiso 1 1 calc R U . . .
C40 C 0.3936(4) 0.8956(5) 0.3138(5) 0.098(2) Uani 1 1 d . . . . .
H40 H 0.397874 0.904200 0.372842 0.118 Uiso 1 1 calc R U . . .
C35 C 0.9759(6) 0.6318(4) 0.5420(6) 0.111(3) Uani 1 1 d . U . . .
H35 H 1.005859 0.624265 0.502678 0.133 Uiso 1 1 calc R U . . .
C38 C 0.4581(7) 0.8772(10) 0.2123(7) 0.221(7) Uani 1 1 d . . . . .
H38A H 0.484728 0.926945 0.197786 0.332 Uiso 1 1 calc R U . . .
H38B H 0.402737 0.873353 0.168877 0.332 Uiso 1 1 calc R U . . .
H38C H 0.486654 0.823270 0.210992 0.332 Uiso 1 1 calc R U . . .
C39 C 0.5391(5) 0.8920(9) 0.3689(9) 0.228(7) Uani 1 1 d . . . . .
H39A H 0.538387 0.892763 0.428289 0.342 Uiso 1 1 calc R U . . .
H39B H 0.565975 0.944670 0.360384 0.342 Uiso 1 1 calc R U . . .
H39C H 0.568053 0.840163 0.362464 0.342 Uiso 1 1 calc R U . . .

loop_
_atom_site_aniso_label
_atom_site_aniso_U_11
_atom_site_aniso_U_22
_atom_site_aniso_U_33
_atom_site_aniso_U_23
_atom_site_aniso_U_13
_atom_site_aniso_U_12
Co1 0.0350(3) 0.0395(3) 0.0290(3) 0.0012(2) 0.0135(2) -0.0018(2)
O7 0.0508(18) 0.085(2) 0.0412(15) 0.0018(15) 0.0078(14) 0.0206(16)
O8 0.0481(17) 0.086(2) 0.0250(12) -0.0004(13) 0.0064(12) 0.0124(15)
O5 0.0488(18) 0.135(3) 0.0402(16) -0.0047(18) 0.0292(15) -0.0076(19)
O10 0.0417(17) 0.125(3) 0.0382(16) 0.0015(16) 0.0196(14) -0.0016(18)
O4 0.0478(17) 0.096(2) 0.0387(15) 0.0117(15) 0.0273(14) 0.0074(16)
O1 0.0455(19) 0.140(3) 0.0393(16) -0.0124(19) 0.0065(14) -0.024(2)
O9 0.0402(16) 0.094(2) 0.0459(16) 0.0076(15) 0.0186(13) 0.0075(15)
O2 0.067(2) 0.094(2) 0.0254(13) -0.0030(15) 0.0100(14) -0.0158(18)
O3 0.0375(18) 0.172(4) 0.0506(19) 0.010(2) 0.0237(15) 0.014(2)
O6 0.0370(19) 0.211(5) 0.053(2) -0.005(3) 0.0202(16) -0.005(2)
C4 0.0411(19) 0.046(2) 0.0275(16) 0.0028(14) 0.0163(15) -0.0044(15)
C5 0.0313(17) 0.0416(18) 0.0255(16) 0.0000(13) 0.0092(14) 0.0007(14)
C19 0.0368(19) 0.049(2) 0.0281(17) -0.0005(14) 0.0140(15) 0.0052(15)
C18 0.0336(18) 0.0388(18) 0.0247(16) 0.0024(13) 0.0114(14) 0.0000(14)
C10 0.0330(17) 0.0387(18) 0.0264(16) -0.0039(13) 0.0130(14) -0.0035(14)
C9 0.0321(17) 0.0390(18) 0.0245(15) 0.0011(13) 0.0109(13) 0.0001(14)
N1 0.045(2) 0.070(2) 0.067(2) -0.0091(19) 0.0255(19) -0.0047(18)
C22 0.0372(19) 0.045(2) 0.0323(17) 0.0045(15) 0.0124(15) 0.0066(15)
C23 0.042(2) 0.045(2) 0.0285(16) -0.0037(14) 0.0143(15) 0.0022(16)
C3 0.0378(19) 0.048(2) 0.0339(18) -0.0024(15) 0.0144(15) -0.0051(16)
C21 0.0312(17) 0.047(2) 0.0244(16) 0.0027(14) 0.0092(14) -0.0048(14)
C11 0.0383(19) 0.050(2) 0.0248(16) 0.0025(14) 0.0140(15) 0.0014(15)
C15 0.0332(18) 0.044(2) 0.0292(16) 0.0052(14) 0.0136(14) 0.0021(14)
C17 0.0322(18) 0.0426(19) 0.0262(16) -0.0030(14) 0.0150(14) -0.0033(14)
C8 0.0305(17) 0.0406(18) 0.0243(15) 0.0009(13) 0.0113(13) -0.0010(14)
C25 0.0304(17) 0.0413(18) 0.0220(15) -0.0004(13) 0.0100(13) -0.0019(14)
C2 0.0381(19) 0.048(2) 0.0276(17) -0.0021(14) 0.0131(15) 0.0036(15)
C26 0.0343(18) 0.045(2) 0.0313(17) 0.0049(14) 0.0187(15) 0.0023(14)
C31 0.0324(18) 0.047(2) 0.0278(16) -0.0009(14) 0.0105(14) -0.0006(15)
C20 0.044(2) 0.050(2) 0.0272(17) -0.0027(15) 0.0184(16) 0.0004(16)
C6 0.0351(19) 0.048(2) 0.0306(17) 0.0042(15) 0.0127(15) -0.0065(15)
C30 0.040(2) 0.055(2) 0.0287(17) 0.0033(15) 0.0151(15) 0.0059(17)
C13 0.0355(18) 0.045(2) 0.0318(17) -0.0057(15) 0.0177(15) -0.0060(15)
C12 0.0354(19) 0.050(2) 0.0330(18) -0.0010(15) 0.0133(15) 0.0036(16)
C24 0.037(2) 0.053(2) 0.0300(17) 0.0028(16) 0.0083(15) -0.0041(17)
C14 0.0376(19) 0.048(2) 0.0294(17) 0.0043(14) 0.0146(15) -0.0025(15)
C7 0.041(2) 0.054(2) 0.0282(17) 0.0059(15) 0.0155(16) -0.0014(17)
C28 0.0304(19) 0.067(3) 0.0367(19) 0.0023(17) 0.0134(16) -0.0032(17)
C27 0.038(2) 0.059(2) 0.0291(17) -0.0006(16) 0.0152(16) -0.0006(17)
C29 0.0345(19) 0.063(2) 0.0354(19) 0.0076(17) 0.0174(16) 0.0095(17)
C16 0.041(2) 0.064(3) 0.036(2) -0.0011(18) 0.0193(17) 0.0001(18)
N2 0.046(2) 0.129(4) 0.085(3) 0.030(3) 0.028(2) -0.002(3)
C1 0.045(2) 0.060(2) 0.0279(18) -0.0083(16) 0.0085(16) 0.0012(18)
C41 0.045(2) 0.087(3) 0.042(2) 0.003(2) 0.0159(19) 0.005(2)
C32 0.039(2) 0.086(3) 0.043(2) 0.010(2) 0.0223(19) 0.007(2)
C42 0.089(5) 0.238(10) 0.074(4) -0.030(5) 0.053(4) -0.057(6)
C33 0.118(5) 0.057(3) 0.063(3) 0.009(2) 0.033(3) -0.010(3)
C37 0.080(4) 0.057(3) 0.103(4) 0.000(3) 0.048(3) -0.017(3)
C34 0.054(3) 0.049(3) 0.173(6) 0.019(4) 0.007(4) 0.011(2)
C43 0.046(3) 0.075(4) 0.119(5) -0.001(3) 0.021(3) -0.003(2)
C36 0.158(6) 0.046(3) 0.060(3) -0.009(2) 0.008(4) -0.021(3)
C40 0.081(5) 0.119(6) 0.102(5) 0.021(4) 0.045(4) -0.006(4)
C35 0.184(6) 0.046(3) 0.187(6) -0.008(4) 0.163(6) 0.000(4)
C38 0.215(13) 0.347(18) 0.164(10) 0.063(11) 0.141(10) 0.077(13)
C39 0.057(5) 0.279(16) 0.278(14) 0.080(13) -0.010(7) -0.037(7)

loop_
_atom_type_symbol
_atom_type_description
_atom_type_scat_dispersion_real
_atom_type_scat_dispersion_imag
_atom_type_scat_source
C C 0.0181 0.0091 'International Tables Vol C Tables 4.2.6.8 and 6.1.1.4'
H H 0.0000 0.0000 'International Tables Vol C Tables 4.2.6.8 and 6.1.1.4'
Co Co -2.3653 3.6143 'International Tables Vol C Tables 4.2.6.8 and 6.1.1.4'
N N 0.0311 0.0180 'International Tables Vol C Tables 4.2.6.8 and 6.1.1.4'
O O 0.0492 0.0322 'International Tables Vol C Tables 4.2.6.8 and 6.1.1.4'

loop_
_geom_angle_atom_site_label_1
_geom_angle_atom_site_label_2
_geom_angle_atom_site_label_3
_geom_angle
_geom_angle_site_symmetry_1
_geom_angle_site_symmetry_3
_geom_angle_publ_flag
C9 Co1 C17 43.37(13) . . ?
C9 Co1 C25 63.09(14) . . ?
C9 Co1 C33 154.1(2) . . ?
C9 Co1 C37 169.3(2) . . ?
C9 Co1 C34 125.4(2) . . ?
C9 Co1 C36 136.4(2) . . ?
C9 Co1 C35 116.44(19) . . ?
C17 Co1 C33 156.3(2) . . ?
C17 Co1 C37 126.5(2) . . ?
C17 Co1 C34 165.6(3) . . ?
C17 Co1 C36 114.0(2) . . ?
C17 Co1 C35 129.1(3) . . ?
C8 Co1 C9 43.55(13) . . ?
C8 Co1 C17 63.18(14) . . ?
C8 Co1 C25 43.29(13) . . ?
C8 Co1 C33 117.74(19) . . ?
C8 Co1 C37 140.9(2) . . ?
C8 Co1 C34 116.5(2) . . ?
C8 Co1 C36 176.2(3) . . ?
C8 Co1 C35 143.3(3) . . ?
C25 Co1 C17 43.60(12) . . ?
C25 Co1 C33 118.8(2) . . ?
C25 Co1 C37 112.9(2) . . ?
C25 Co1 C34 146.7(3) . . ?
C25 Co1 C36 132.9(3) . . ?
C25 Co1 C35 170.8(3) . . ?
C33 Co1 C37 36.5(2) . . ?
C33 Co1 C34 37.8(3) . . ?
C33 Co1 C36 63.7(2) . . ?
C34 Co1 C37 63.8(3) . . ?
C36 Co1 C37 38.2(2) . . ?
C36 Co1 C34 66.9(3) . . ?
C35 Co1 C33 66.0(3) . . ?
C35 Co1 C37 65.7(2) . . ?
C35 Co1 C34 41.9(3) . . ?
C35 Co1 C36 40.4(3) . . ?
C24 O8 H8 109.5 . . ?
C32 O5 H5 109.5 . . ?
C16 O4 H4 109.5 . . ?
C1 O2 H2 109.5 . . ?
C5 C4 H4A 119.8 . . ?
C3 C4 H4A 119.8 . . ?
C3 C4 C5 120.4(3) . . ?
C4 C5 C8 120.5(3) . . ?
C4 C5 C6 118.6(3) . . ?
C6 C5 C8 120.9(3) . . ?
C18 C19 H19 119.8 . . ?
C20 C19 H19 119.8 . . ?
C20 C19 C18 120.5(3) . . ?
C19 C18 C17 121.5(3) . . ?
C23 C18 C19 118.3(3) . . ?
C23 C18 C17 120.2(3) . . ?
C11 C10 C9 121.6(3) . . ?
C11 C10 C15 119.0(3) . . ?
C15 C10 C9 119.3(3) . . ?
C10 C9 Co1 126.4(2) . . ?
C10 C9 C17 135.0(3) . . ?
C10 C9 C8 134.7(3) . . ?
C17 C9 Co1 68.44(19) . . ?
C17 C9 C8 90.0(3) . . ?
C8 C9 Co1 67.87(18) . . ?
C41 N1 C42 120.5(4) . . ?
C41 N1 C43 121.7(4) . . ?
C42 N1 C43 117.3(5) . . ?
C23 C22 H22 119.8 . . ?
C23 C22 C21 120.5(3) . . ?
C21 C22 H22 119.8 . . ?
C18 C23 H23 119.4 . . ?
C22 C23 C18 121.1(3) . . ?
C22 C23 H23 119.4 . . ?
C4 C3 H3 119.7 . . ?
C4 C3 C2 120.7(3) . . ?
C2 C3 H3 119.7 . . ?
C22 C21 C20 118.9(3) . . ?
C22 C21 C24 118.9(3) . . ?
C20 C21 C24 122.2(3) . . ?
C10 C11 H11 119.8 . . ?
C12 C11 C10 120.5(3) . . ?
C12 C11 H11 119.8 . . ?
C10 C15 H15 120.1 . . ?
C14 C15 C10 119.9(3) . . ?
C14 C15 H15 120.1 . . ?
C18 C17 Co1 128.6(2) . . ?
C18 C17 C9 134.4(3) . . ?
C18 C17 C25 135.0(3) . . ?
C9 C17 Co1 68.19(19) . . ?
C9 C17 C25 89.8(3) . . ?
C25 C17 Co1 68.09(19) . . ?
C5 C8 Co1 128.5(2) . . ?
C9 C8 Co1 68.58(19) . . ?
C9 C8 C5 134.2(3) . . ?
C25 C8 Co1 68.73(19) . . ?
C25 C8 C5 134.6(3) . . ?
C25 C8 C9 90.3(3) . . ?
C17 C25 Co1 68.31(19) . . ?
C8 C25 Co1 67.98(19) . . ?
C8 C25 C17 90.0(3) . . ?
C8 C25 C26 135.5(3) . . ?
C26 C25 Co1 126.0(2) . . ?
C26 C25 C17 134.2(3) . . ?
C3 C2 C7 119.6(3) . . ?
C3 C2 C1 118.5(3) . . ?
C7 C2 C1 121.8(3) . . ?
C31 C26 C25 119.9(3) . . ?
C27 C26 C25 120.9(3) . . ?
C27 C26 C31 119.2(3) . . ?
C26 C31 H31 119.9 . . ?
C30 C31 C26 120.1(3) . . ?
C30 C31 H31 119.9 . . ?
C19 C20 C21 120.7(3) . . ?
C19 C20 H20 119.6 . . ?
C21 C20 H20 119.6 . . ?
C5 C6 H6 119.4 . . ?
C7 C6 C5 121.2(3) . . ?
C7 C6 H6 119.4 . . ?
C31 C30 H30 119.7 . . ?
C29 C30 C31 120.7(3) . . ?
C29 C30 H30 119.7 . . ?
C12 C13 C16 119.6(3) . . ?
C14 C13 C12 118.9(3) . . ?
C14 C13 C16 121.5(3) . . ?
C11 C12 C13 120.7(3) . . ?
C11 C12 H12 119.6 . . ?
C13 C12 H12 119.6 . . ?
O7 C24 O8 123.5(3) . . ?
O7 C24 C21 123.2(3) . . ?
O8 C24 C21 113.3(3) . . ?
C15 C14 H14 119.6 . . ?
C13 C14 C15 120.9(3) . . ?
C13 C14 H14 119.6 . . ?
C2 C7 H7 120.3 . . ?
C6 C7 C2 119.4(3) . . ?
C6 C7 H7 120.3 . . ?
C27 C28 H28 119.8 . . ?
C29 C28 H28 119.8 . . ?
C29 C28 C27 120.5(4) . . ?
C26 C27 C28 120.1(3) . . ?
C26 C27 H27 120.0 . . ?
C28 C27 H27 120.0 . . ?
C30 C29 C28 119.3(3) . . ?
C30 C29 C32 121.1(3) . . ?
C28 C29 C32 119.5(4) . . ?
O4 C16 C13 113.3(3) . . ?
O3 C16 O4 123.0(3) . . ?
O3 C16 C13 123.7(3) . . ?
C40 N2 C38 120.2(7) . . ?
C40 N2 C39 129.4(8) . . ?
C39 N2 C38 110.4(8) . . ?
O1 C1 O2 123.9(4) . . ?
O1 C1 C2 122.9(4) . . ?
O2 C1 C2 113.2(4) . . ?
O10 C41 N1 127.0(4) . . ?
O10 C41 H41 116.5 . . ?
N1 C41 H41 116.5 . . ?
O5 C32 C29 114.2(4) . . ?
O6 C32 O5 123.1(4) . . ?
O6 C32 C29 122.7(4) . . ?
N1 C42 H42A 109.5 . . ?
N1 C42 H42B 109.5 . . ?
N1 C42 H42C 109.5 . . ?
H42A C42 H42B 109.5 . . ?
H42A C42 H42C 109.5 . . ?
H42B C42 H42C 109.5 . . ?
Co1 C33 H33 123.4 . . ?
C37 C33 Co1 73.1(3) . . ?
C37 C33 H33 123.6 . . ?
C37 C33 C34 112.8(6) . . ?
C34 C33 Co1 71.4(3) . . ?
C34 C33 H33 123.6 . . ?
Co1 C37 H37 126.2 . . ?
C33 C37 Co1 70.4(3) . . ?
C33 C37 H37 125.1 . . ?
C33 C37 C36 109.8(6) . . ?
C36 C37 Co1 69.9(3) . . ?
C36 C37 H37 125.1 . . ?
Co1 C34 H34 125.1 . . ?
C33 C34 Co1 70.7(3) . . ?
C33 C34 H34 127.2 . . ?
C33 C34 C35 105.7(6) . . ?
C35 C34 Co1 68.7(3) . . ?
C35 C34 H34 127.2 . . ?
N1 C43 H43A 109.5 . . ?
N1 C43 H43B 109.5 . . ?
N1 C43 H43C 109.5 . . ?
H43A C43 H43B 109.5 . . ?
H43A C43 H43C 109.5 . . ?
H43B C43 H43C 109.5 . . ?
Co1 C36 H36 126.0 . . ?
C37 C36 Co1 71.9(3) . . ?
C37 C36 H36 126.0 . . ?
C37 C36 C35 107.9(6) . . ?
C35 C36 Co1 69.4(3) . . ?
C35 C36 H36 126.0 . . ?
O9 C40 H40 116.1 . . ?
N2 C40 O9 127.7(7) . . ?
N2 C40 H40 116.1 . . ?
Co1 C35 H35 128.0 . . ?
C34 C35 Co1 69.5(3) . . ?
C34 C35 H35 128.0 . . ?
C36 C35 Co1 70.2(3) . . ?
C36 C35 C34 103.8(5) . . ?
C36 C35 H35 128.0 . . ?
N2 C38 H38A 109.5 . . ?
N2 C38 H38B 109.5 . . ?
N2 C38 H38C 109.5 . . ?
H38A C38 H38B 109.5 . . ?
H38A C38 H38C 109.5 . . ?
H38B C38 H38C 109.5 . . ?
N2 C39 H39A 109.5 . . ?
N2 C39 H39B 109.5 . . ?
N2 C39 H39C 109.5 . . ?
H39A C39 H39B 109.5 . . ?
H39A C39 H39C 109.5 . . ?
H39B C39 H39C 109.5 . . ?

loop_
_geom_bond_atom_site_label_1
_geom_bond_atom_site_label_2
_geom_bond_distance
_geom_bond_site_symmetry_2
_geom_bond_publ_flag
Co1 C9 1.986(3) . ?
Co1 C17 1.989(4) . ?
Co1 C8 1.976(3) . ?
Co1 C25 1.986(3) . ?
Co1 C33 2.026(5) . ?
Co1 C37 2.058(5) . ?
Co1 C34 2.034(5) . ?
Co1 C36 2.034(5) . ?
Co1 C35 2.023(5) . ?
O7 C24 1.206(5) . ?
O8 H8 0.8200 . ?
O8 C24 1.328(4) . ?
O5 H5 0.8200 . ?
O5 C32 1.297(5) . ?
O10 C41 1.243(5) . ?
O4 H4 0.8200 . ?
O4 C16 1.319(4) . ?
O1 C1 1.195(5) . ?
O9 C40 1.277(7) . ?
O2 H2 0.8200 . ?
O2 C1 1.319(5) . ?
O3 C16 1.195(5) . ?
O6 C32 1.206(5) . ?
C4 H4A 0.9300 . ?
C4 C5 1.392(5) . ?
C4 C3 1.379(5) . ?
C5 C8 1.477(4) . ?
C5 C6 1.392(5) . ?
C19 H19 0.9300 . ?
C19 C18 1.399(5) . ?
C19 C20 1.379(5) . ?
C18 C23 1.392(5) . ?
C18 C17 1.459(5) . ?
C10 C9 1.469(4) . ?
C10 C11 1.394(5) . ?
C10 C15 1.397(5) . ?
C9 C17 1.469(5) . ?
C9 C8 1.470(4) . ?
N1 C41 1.299(5) . ?
N1 C42 1.432(7) . ?
N1 C43 1.442(6) . ?
C22 H22 0.9300 . ?
C22 C23 1.377(5) . ?
C22 C21 1.387(5) . ?
C23 H23 0.9300 . ?
C3 H3 0.9300 . ?
C3 C2 1.383(5) . ?
C21 C20 1.392(5) . ?
C21 C24 1.487(5) . ?
C11 H11 0.9300 . ?
C11 C12 1.380(5) . ?
C15 H15 0.9300 . ?
C15 C14 1.393(5) . ?
C17 C25 1.476(4) . ?
C8 C25 1.461(5) . ?
C25 C26 1.467(4) . ?
C2 C7 1.395(5) . ?
C2 C1 1.498(5) . ?
C26 C31 1.399(5) . ?
C26 C27 1.392(5) . ?
C31 H31 0.9300 . ?
C31 C30 1.386(5) . ?
C20 H20 0.9300 . ?
C6 H6 0.9300 . ?
C6 C7 1.383(5) . ?
C30 H30 0.9300 . ?
C30 C29 1.385(5) . ?
C13 C12 1.394(5) . ?
C13 C14 1.384(5) . ?
C13 C16 1.486(5) . ?
C12 H12 0.9300 . ?
C14 H14 0.9300 . ?
C7 H7 0.9300 . ?
C28 H28 0.9300 . ?
C28 C27 1.392(5) . ?
C28 C29 1.392(5) . ?
C27 H27 0.9300 . ?
C29 C32 1.488(5) . ?
N2 C40 1.232(7) . ?
N2 C38 1.475(10) . ?
N2 C39 1.406(9) . ?
C41 H41 0.9300 . ?
C42 H42A 0.9600 . ?
C42 H42B 0.9600 . ?
C42 H42C 0.9600 . ?
C33 H33 0.9300 . ?
C33 C37 1.279(8) . ?
C33 C34 1.316(9) . ?
C37 H37 0.9300 . ?
C37 C36 1.339(8) . ?
C34 H34 0.9300 . ?
C34 C35 1.450(10) . ?
C43 H43A 0.9600 . ?
C43 H43B 0.9600 . ?
C43 H43C 0.9600 . ?
C36 H36 0.9800 . ?
C36 C35 1.401(10) . ?
C40 H40 0.9300 . ?
C35 H35 0.9800 . ?
C38 H38A 0.9600 . ?
C38 H38B 0.9600 . ?
C38 H38C 0.9600 . ?
C39 H39A 0.9600 . ?
C39 H39B 0.9600 . ?
C39 H39C 0.9600 . ?

loop_
_geom_torsion_atom_site_label_1
_geom_torsion_atom_site_label_2
_geom_torsion_atom_site_label_3
_geom_torsion_atom_site_label_4
_geom_torsion
_geom_torsion_site_symmetry_1
_geom_torsion_site_symmetry_2
_geom_torsion_site_symmetry_3
_geom_torsion_site_symmetry_4
_geom_torsion_publ_flag
Co1 C9 C17 C18 -123.2(4) . . . . ?
Co1 C9 C17 C25 66.41(19) . . . . ?
Co1 C9 C8 C5 123.5(4) . . . . ?
Co1 C9 C8 C25 -66.94(19) . . . . ?
Co1 C17 C25 C8 66.21(19) . . . . ?
Co1 C17 C25 C26 -119.8(4) . . . . ?
Co1 C8 C25 C17 -66.51(19) . . . . ?
Co1 C8 C25 C26 119.6(4) . . . . ?
Co1 C25 C26 C31 113.9(3) . . . . ?
Co1 C25 C26 C27 -66.3(4) . . . . ?
Co1 C33 C37 C36 58.9(4) . . . . ?
Co1 C33 C34 C35 -60.1(4) . . . . ?
Co1 C37 C36 C35 60.4(4) . . . . ?
Co1 C34 C35 C36 -62.3(4) . . . . ?
Co1 C36 C35 C34 61.8(4) . . . . ?
C4 C5 C8 Co1 130.1(3) . . . . ?
C4 C5 C8 C9 33.0(6) . . . . ?
C4 C5 C8 C25 -132.3(4) . . . . ?
C4 C5 C6 C7 0.6(6) . . . . ?
C4 C3 C2 C7 0.8(6) . . . . ?
C4 C3 C2 C1 178.3(3) . . . . ?
C5 C4 C3 C2 -0.9(6) . . . . ?
C5 C8 C25 Co1 -123.7(4) . . . . ?
C5 C8 C25 C17 169.8(4) . . . . ?
C5 C8 C25 C26 -4.1(7) . . . . ?
C5 C6 C7 C2 -0.7(6) . . . . ?
C19 C18 C23 C22 -0.5(5) . . . . ?
C19 C18 C17 Co1 -46.8(5) . . . . ?
C19 C18 C17 C9 49.8(6) . . . . ?
C19 C18 C17 C25 -143.9(4) . . . . ?
C18 C19 C20 C21 -0.8(6) . . . . ?
C18 C17 C25 Co1 123.2(4) . . . . ?
C18 C17 C25 C8 -170.5(4) . . . . ?
C18 C17 C25 C26 3.5(7) . . . . ?
C10 C9 C17 Co1 120.5(4) . . . . ?
C10 C9 C17 C18 -2.8(7) . . . . ?
C10 C9 C17 C25 -173.1(4) . . . . ?
C10 C9 C8 Co1 -119.9(4) . . . . ?
C10 C9 C8 C5 3.5(7) . . . . ?
C10 C9 C8 C25 173.1(4) . . . . ?
C10 C11 C12 C13 -0.5(6) . . . . ?
C10 C15 C14 C13 -1.2(5) . . . . ?
C9 C10 C11 C12 177.5(3) . . . . ?
C9 C10 C15 C14 -176.6(3) . . . . ?
C9 C17 C25 Co1 -66.50(19) . . . . ?
C9 C17 C25 C8 -0.3(3) . . . . ?
C9 C17 C25 C26 173.7(4) . . . . ?
C9 C8 C25 Co1 66.80(19) . . . . ?
C9 C8 C25 C17 0.3(3) . . . . ?
C9 C8 C25 C26 -173.6(4) . . . . ?
C22 C21 C20 C19 1.2(5) . . . . ?
C22 C21 C24 O7 -7.8(6) . . . . ?
C22 C21 C24 O8 171.1(3) . . . . ?
C23 C18 C17 Co1 133.7(3) . . . . ?
C23 C18 C17 C9 -129.6(4) . . . . ?
C23 C18 C17 C25 36.7(6) . . . . ?
C23 C22 C21 C20 -1.3(5) . . . . ?
C23 C22 C21 C24 178.9(3) . . . . ?
C3 C4 C5 C8 178.6(3) . . . . ?
C3 C4 C5 C6 0.2(5) . . . . ?
C3 C2 C7 C6 0.0(6) . . . . ?
C3 C2 C1 O1 -13.3(6) . . . . ?
C3 C2 C1 O2 166.6(4) . . . . ?
C21 C22 C23 C18 1.0(6) . . . . ?
C11 C10 C9 Co1 -62.4(4) . . . . ?
C11 C10 C9 C17 -157.7(4) . . . . ?
C11 C10 C9 C8 31.7(6) . . . . ?
C11 C10 C15 C14 3.4(5) . . . . ?
C15 C10 C9 Co1 117.6(3) . . . . ?
C15 C10 C9 C17 22.4(6) . . . . ?
C15 C10 C9 C8 -148.3(4) . . . . ?
C15 C10 C11 C12 -2.6(5) . . . . ?
C17 C18 C23 C22 178.9(3) . . . . ?
C17 C9 C8 Co1 66.65(19) . . . . ?
C17 C9 C8 C5 -169.9(4) . . . . ?
C17 C9 C8 C25 -0.3(3) . . . . ?
C17 C25 C26 C31 -152.1(4) . . . . ?
C17 C25 C26 C27 27.7(6) . . . . ?
C8 C5 C6 C7 -177.8(3) . . . . ?
C8 C9 C17 Co1 -66.12(19) . . . . ?
C8 C9 C17 C18 170.6(4) . . . . ?
C8 C9 C17 C25 0.3(3) . . . . ?
C8 C25 C26 C31 19.4(6) . . . . ?
C8 C25 C26 C27 -160.8(4) . . . . ?
C25 C26 C31 C30 -176.3(3) . . . . ?
C25 C26 C27 C28 177.6(3) . . . . ?
C26 C31 C30 C29 -1.3(6) . . . . ?
C31 C26 C27 C28 -2.6(6) . . . . ?
C31 C30 C29 C28 -2.5(6) . . . . ?
C31 C30 C29 C32 174.5(4) . . . . ?
C20 C19 C18 C23 0.4(5) . . . . ?
C20 C19 C18 C17 -179.0(3) . . . . ?
C20 C21 C24 O7 172.5(4) . . . . ?
C20 C21 C24 O8 -8.7(5) . . . . ?
C6 C5 C8 Co1 -51.5(5) . . . . ?
C6 C5 C8 C9 -148.6(4) . . . . ?
C6 C5 C8 C25 46.1(6) . . . . ?
C30 C29 C32 O5 -10.1(6) . . . . ?
C30 C29 C32 O6 171.6(5) . . . . ?
C12 C13 C14 C15 -1.9(5) . . . . ?
C12 C13 C16 O4 164.4(4) . . . . ?
C12 C13 C16 O3 -13.2(7) . . . . ?
C24 C21 C20 C19 -179.0(3) . . . . ?
C14 C13 C12 C11 2.7(6) . . . . ?
C14 C13 C16 O4 -15.6(5) . . . . ?
C14 C13 C16 O3 166.8(5) . . . . ?
C7 C2 C1 O1 164.1(4) . . . . ?
C7 C2 C1 O2 -15.9(6) . . . . ?
C28 C29 C32 O5 166.9(4) . . . . ?
C28 C29 C32 O6 -11.4(8) . . . . ?
C27 C26 C31 C30 3.8(5) . . . . ?
C27 C28 C29 C30 3.7(6) . . . . ?
C27 C28 C29 C32 -173.3(4) . . . . ?
C29 C28 C27 C26 -1.2(6) . . . . ?
C16 C13 C12 C11 -177.2(3) . . . . ?
C16 C13 C14 C15 178.1(3) . . . . ?
C1 C2 C7 C6 -177.4(3) . . . . ?
C42 N1 C41 O10 4.5(9) . . . . ?
C33 C37 C36 Co1 -59.2(4) . . . . ?
C33 C37 C36 C35 1.1(7) . . . . ?
C33 C34 C35 Co1 61.5(4) . . . . ?
C33 C34 C35 C36 -0.9(6) . . . . ?
C37 C33 C34 Co1 61.8(5) . . . . ?
C37 C33 C34 C35 1.7(7) . . . . ?
C37 C36 C35 Co1 -62.0(4) . . . . ?
C37 C36 C35 C34 -0.1(6) . . . . ?
C34 C33 C37 Co1 -60.8(4) . . . . ?
C34 C33 C37 C36 -1.8(7) . . . . ?
C43 N1 C41 O10 176.0(5) . . . . ?
C38 N2 C40 O9 0.9(13) . . . . ?
C39 N2 C40 O9 -178.3(9) . . . . ?

loop_
_smtbx_masks_void_nr
_smtbx_masks_void_average_x
_smtbx_masks_void_average_y
_smtbx_masks_void_average_z
_smtbx_masks_void_volume
_smtbx_masks_void_count_electrons
_smtbx_masks_void_content
1 0.500 0.500 0.000 67.3 17.1 ?
2 0.500 0.000 0.500 67.3 17.1 ?
